data_4504206
loop_
_publ_author_name
'Won, Tae-Jin'
'Clegg, Jack K.'
'Lindoy, Leonard F.'
'McMurtrie, John C.'

_publ_section_title
;
 Cobalt(II), Copper(II), and Zinc(II) Framework Systems Derived from
 Ditopic Pyridyl-Acetylacetone and Pyridyl-Pyrazole Ligands
;
_journal_issue 5
_journal_name_full 'Crystal Growth &amp; Design'
_journal_page_first 972
_journal_paper_doi 10.1021/cg0700317
_journal_volume 7
_journal_year 2007
_chemical_formula_moiety 'C20 H20 N2 O4 S2 Zn, 2(C H4 O)'
_chemical_formula_sum 'C22 H28 N2 O6 S2 Zn'
_chemical_formula_weight 545.95
_chemical_name_systematic
; 
 ? 
;
_space_group_IT_number 92
_symmetry_cell_setting tetragonal
_symmetry_Int_Tables_number 92
_symmetry_space_group_name_Hall 'P 4abw 2nw'
_symmetry_space_group_name_H-M 'P 41 21 2'
_atom_sites_solution_hydrogens geom
_atom_sites_solution_primary direct
_atom_sites_solution_secondary difmap
_audit_creation_method SHELXL-97
_cell_angle_alpha 90.00
_cell_angle_beta 90.00
_cell_angle_gamma 90.00
_cell_formula_units_Z 4
_cell_length_a 14.8219(6)
_cell_length_b 14.8219(6)
_cell_length_c 11.5312(7)
_cell_measurement_reflns_used 14082
_cell_measurement_temperature 150(2)
_cell_measurement_theta_max 27.8055
_cell_measurement_theta_min 2.2365
_cell_volume 2533.3(2)
_computing_cell_refinement 'SAINT (Bruker,1995)'
_computing_data_collection 'SMART (Bruker,1995)'
_computing_data_reduction 'SAINT and XPREP (Bruker 1995)'
_computing_molecular_graphics 'ORTEP-3 (Farrugia, 1997), WINGX-32 (Farrugia, 1999)'
_computing_publication_material 'enCIFer 1.1 (CCDC, 2005)'
_computing_structure_refinement 'SHELXL-97 (Sheldrick, 1997)'
_computing_structure_solution 'SIR97 (Altomare, et. al. 1997)'
_diffrn_ambient_temperature 150(2)
_diffrn_measured_fraction_theta_full 0.995
_diffrn_measured_fraction_theta_max 0.992
_diffrn_measurement_device_type 'Bruker SMART 1000 CCD'
_diffrn_measurement_method \w
_diffrn_radiation_monochromator graphite
_diffrn_radiation_source 'sealed tube'
_diffrn_radiation_type MoK\a
_diffrn_radiation_wavelength 0.71073
_diffrn_reflns_av_R_equivalents 0.0268
_diffrn_reflns_av_sigmaI/netI 0.0219
_diffrn_reflns_limit_h_max 19
_diffrn_reflns_limit_h_min -19
_diffrn_reflns_limit_k_max 19
_diffrn_reflns_limit_k_min -19
_diffrn_reflns_limit_l_max 15
_diffrn_reflns_limit_l_min -15
_diffrn_reflns_number 24976
_diffrn_reflns_theta_full 25.00
_diffrn_reflns_theta_max 28.36
_diffrn_reflns_theta_min 1.94
_diffrn_standards_decay_% 0.07
_diffrn_standards_number 305
_exptl_absorpt_coefficient_mu 1.173
_exptl_absorpt_correction_T_max 0.73
_exptl_absorpt_correction_T_min 0.6225
_exptl_absorpt_correction_type multi-scan
_exptl_absorpt_process_details 'SADABS (Sheldrick, 2003)'
_exptl_crystal_colour yellow
_exptl_crystal_density_diffrn 1.431
_exptl_crystal_density_method 'not measured'
_exptl_crystal_description multi-faced
_exptl_crystal_F_000 1136
_exptl_crystal_size_max 0.35
_exptl_crystal_size_mid 0.34
_exptl_crystal_size_min 0.27
_refine_diff_density_max 0.816
_refine_diff_density_min -0.390
_refine_diff_density_rms 0.075
_refine_ls_abs_structure_details 'Flack H D (1983), Acta Cryst. A39, 876-881, 1840 Friedel Pairs'
_refine_ls_abs_structure_Flack 0.035(14)
_refine_ls_extinction_method none
_refine_ls_goodness_of_fit_ref 1.110
_refine_ls_hydrogen_treatment mixed
_refine_ls_matrix_type full
_refine_ls_number_parameters 157
_refine_ls_number_reflns 3110
_refine_ls_number_restraints 2
_refine_ls_restrained_S_all 1.111
_refine_ls_R_factor_all 0.0380
_refine_ls_R_factor_gt 0.0353
_refine_ls_shift/su_max 0.003
_refine_ls_shift/su_mean 0.000
_refine_ls_structure_factor_coef Fsqd
_refine_ls_weighting_details 'calc w=1/[\s^2^(Fo^2^)+(0.0542P)^2^+1.3505P] where P=(Fo^2^+2Fc^2^)/3'
_refine_ls_weighting_scheme calc
_refine_ls_wR_factor_gt 0.0983
_refine_ls_wR_factor_ref 0.0996
_reflns_number_gt 2923
_reflns_number_total 3110
_reflns_threshold_expression >2sigma(I)
_cod_data_source_file cg0700317si20070110_094904.cif
_cod_data_source_block lj62sad
_cod_depositor_comments
;
The following automatic conversions were performed:

'_symmetry_cell_setting' value 'Tetragonal' changed to 'tetragonal'
according to /home/saulius/struct/CIF-dictionaries/cif_core.dic
dictionary named 'cif_core.dic' version 2.4.1 from 2010-06-29.

Automatic conversion script
Id: cif_fix_values 1715 2011-07-08 13:25:40Z adriana 
;
_cod_original_sg_symbol_Hall P4abw2nw
_cod_original_sg_symbol_H-M P41212
_cod_database_code 4504206

loop_
_symmetry_equiv_pos_as_xyz
'x, y, z'
'-x, -y, z+1/2'
'x+1/2, -y+1/2, -z+3/4'
'-x+1/2, y+1/2, -z+1/4'
'-y, -x, -z+1/2'
'y, x, -z'
'y+1/2, -x+1/2, z+3/4'
'-y+1/2, x+1/2, z+1/4'

loop_
_atom_site_label
_atom_site_type_symbol
_atom_site_fract_x
_atom_site_fract_y
_atom_site_fract_z
_atom_site_U_iso_or_equiv
_atom_site_adp_type
_atom_site_occupancy
_atom_site_symmetry_multiplicity
_atom_site_calc_flag
_atom_site_refinement_flags
C1 C 1.1389(2) 0.59177(17) 0.2732(3) 0.0403(7) Uani 1 1 d .
H1A H 1.1335 0.5894 0.1886 0.060 Uiso 1 1 calc R
H1B H 1.0923 0.5537 0.3084 0.060 Uiso 1 1 calc R
H1C H 1.1987 0.5698 0.2963 0.060 Uiso 1 1 calc R
C2 C 1.12727(15) 0.68785(15) 0.3138(2) 0.0273(5) Uani 1 1 d .
C3 C 1.13377(15) 0.70717(15) 0.4353(2) 0.0253(5) Uani 1 1 d .
C4 C 1.12052(16) 0.79427(16) 0.4842(2) 0.0288(5) Uani 1 1 d .
C5 C 1.1279(3) 0.8074(2) 0.6128(3) 0.0486(8) Uani 1 1 d .
H5A H 1.1887 0.7910 0.6385 0.073 Uiso 1 1 calc R
H5B H 1.0835 0.7691 0.6521 0.073 Uiso 1 1 calc R
H5C H 1.1162 0.8708 0.6318 0.073 Uiso 1 1 calc R
C6 C 1.28162(14) 0.62105(17) 0.5266(2) 0.0256(5) Uani 1 1 d .
C7 C 1.33034(17) 0.67752(19) 0.4523(3) 0.0371(6) Uani 1 1 d .
H7 H 1.3000 0.7184 0.4023 0.045 Uiso 1 1 calc R
C8 C 1.42278(18) 0.6727(2) 0.4531(3) 0.0421(7) Uani 1 1 d .
H8 H 1.4553 0.7124 0.4038 0.050 Uiso 1 1 calc R
C9 C 1.42268(16) 0.56228(16) 0.5920(2) 0.0273(5) Uani 1 1 d .
H9 H 1.4549 0.5227 0.6418 0.033 Uiso 1 1 calc R
C10 C 1.32992(17) 0.56263(17) 0.5977(2) 0.0280(5) Uani 1 1 d .
H10 H 1.2992 0.5234 0.6496 0.034 Uiso 1 1 calc R
C11 C 1.1430(5) 0.5630(4) 0.8394(5) 0.107(2) Uani 1 1 d D
H11A H 1.1236 0.5507 0.9191 0.161 Uiso 1 1 calc R
H11B H 1.0903 0.5790 0.7922 0.161 Uiso 1 1 calc R
H11C H 1.1861 0.6131 0.8392 0.161 Uiso 1 1 calc R
N1 N 1.46999(13) 0.61523(15) 0.5194(2) 0.0312(5) Uani 1 1 d .
O1 O 1.11299(13) 0.74605(11) 0.23713(16) 0.0322(4) Uani 1 1 d .
O2 O 1.10267(11) 0.86487(11) 0.42603(17) 0.0310(4) Uani 1 1 d .
O3 O 1.1870(3) 0.4806(3) 0.7899(3) 0.1028(13) Uani 1 1 d D
H1O H 1.222(4) 0.450(3) 0.847(3) 0.154 Uiso 1 1 d D
S1 S 1.16294(4) 0.61858(4) 0.52979(6) 0.02969(15) Uani 1 1 d .
Zn1 Zn 1.112526(17) 0.887474(17) 0.2500 0.02716(12) Uani 1 2 d S

loop_
_atom_site_aniso_label
_atom_site_aniso_U_11
_atom_site_aniso_U_22
_atom_site_aniso_U_33
_atom_site_aniso_U_23
_atom_site_aniso_U_13
_atom_site_aniso_U_12
C1 0.0554(18) 0.0189(11) 0.0465(16) -0.0025(10) -0.0031(13) 0.0057(11)
C2 0.0172(10) 0.0191(10) 0.0456(14) -0.0009(9) -0.0051(10) 0.0023(8)
C3 0.0162(10) 0.0201(10) 0.0395(13) 0.0025(9) 0.0007(9) 0.0010(8)
C4 0.0179(11) 0.0250(11) 0.0436(14) -0.0014(9) 0.0044(10) -0.0005(9)
C5 0.066(2) 0.0353(15) 0.0445(16) -0.0084(12) 0.0035(15) 0.0047(15)
C6 0.0177(10) 0.0222(11) 0.0369(12) 0.0020(10) 0.0017(8) -0.0004(8)
C7 0.0196(11) 0.0351(14) 0.0565(16) 0.0204(13) 0.0026(12) 0.0019(9)
C8 0.0215(12) 0.0358(15) 0.069(2) 0.0272(15) 0.0034(13) -0.0003(10)
C9 0.0224(11) 0.0238(12) 0.0356(12) 0.0054(10) -0.0025(9) 0.0026(9)
C10 0.0233(12) 0.0254(12) 0.0353(12) 0.0058(10) 0.0031(10) 0.0018(9)
C11 0.140(6) 0.108(5) 0.075(3) 0.022(3) -0.007(3) 0.040(4)
N1 0.0195(9) 0.0231(10) 0.0509(13) 0.0089(11) -0.0026(8) -0.0012(8)
O1 0.0346(10) 0.0205(8) 0.0415(10) -0.0003(7) -0.0065(10) 0.0012(7)
O2 0.0269(8) 0.0205(8) 0.0456(10) -0.0021(7) 0.0040(7) 0.0029(6)
O3 0.098(3) 0.131(3) 0.080(2) 0.040(2) 0.014(2) 0.021(2)
S1 0.0184(2) 0.0268(3) 0.0439(3) 0.0077(3) 0.0037(2) 0.0006(2)
Zn1 0.01744(13) 0.01744(13) 0.0466(2) 0.00337(11) 0.00337(11) 0.00106(14)

loop_
_atom_type_symbol
_atom_type_description
_atom_type_scat_dispersion_real
_atom_type_scat_dispersion_imag
_atom_type_scat_source
C C 0.0033 0.0016 'International Tables Vol C Tables 4.2.6.8 and 6.1.1.4'
H H 0.0000 0.0000 'International Tables Vol C Tables 4.2.6.8 and 6.1.1.4'
N N 0.0061 0.0033 'International Tables Vol C Tables 4.2.6.8 and 6.1.1.4'
O O 0.0106 0.0060 'International Tables Vol C Tables 4.2.6.8 and 6.1.1.4'
S S 0.1246 0.1234 'International Tables Vol C Tables 4.2.6.8 and 6.1.1.4'
Zn Zn 0.2839 1.4301 'International Tables Vol C Tables 4.2.6.8 and 6.1.1.4'

loop_
_geom_angle_atom_site_label_1
_geom_angle_atom_site_label_2
_geom_angle_atom_site_label_3
_geom_angle
_geom_angle_site_symmetry_1
_geom_angle_site_symmetry_3
C2 C1 H1A 109.5 . .
C2 C1 H1B 109.5 . .
H1A C1 H1B 109.5 . .
C2 C1 H1C 109.5 . .
H1A C1 H1C 109.5 . .
H1B C1 H1C 109.5 . .
O1 C2 C3 124.3(2) . .
O1 C2 C1 116.7(2) . .
C3 C2 C1 119.0(2) . .
C4 C3 C2 124.0(2) . .
C4 C3 S1 117.8(2) . .
C2 C3 S1 118.19(17) . .
O2 C4 C3 124.6(2) . .
O2 C4 C5 115.4(2) . .
C3 C4 C5 120.0(2) . .
C4 C5 H5A 109.5 . .
C4 C5 H5B 109.5 . .
H5A C5 H5B 109.5 . .
C4 C5 H5C 109.5 . .
H5A C5 H5C 109.5 . .
H5B C5 H5C 109.5 . .
C10 C6 C7 117.9(2) . .
C10 C6 S1 119.28(18) . .
C7 C6 S1 122.79(19) . .
C8 C7 C6 118.7(2) . .
C8 C7 H7 120.6 . .
C6 C7 H7 120.6 . .
N1 C8 C7 123.9(3) . .
N1 C8 H8 118.0 . .
C7 C8 H8 118.0 . .
N1 C9 C10 123.3(2) . .
N1 C9 H9 118.4 . .
C10 C9 H9 118.4 . .
C9 C10 C6 119.2(2) . .
C9 C10 H10 120.4 . .
C6 C10 H10 120.4 . .
O3 C11 H11A 109.5 . .
O3 C11 H11B 109.5 . .
H11A C11 H11B 109.5 . .
O3 C11 H11C 109.5 . .
H11A C11 H11C 109.5 . .
H11B C11 H11C 109.5 . .
C8 N1 C9 117.0(2) . .
C8 N1 Zn1 118.06(17) . 3_565
C9 N1 Zn1 124.97(17) . 3_565
C2 O1 Zn1 129.60(17) . .
C4 O2 Zn1 129.67(16) . .
C11 O3 H1O 111(2) . .
C3 S1 C6 102.53(11) . .
O2 Zn1 O2 172.57(9) . 5_775
O2 Zn1 O1 84.70(7) . .
O2 Zn1 O1 90.04(7) 5_775 .
O2 Zn1 O1 90.04(7) . 5_775
O2 Zn1 O1 84.70(7) 5_775 5_775
O1 Zn1 O1 89.91(11) . 5_775
O2 Zn1 N1 91.74(8) . 3_465
O2 Zn1 N1 93.38(8) 5_775 3_465
O1 Zn1 N1 88.69(8) . 3_465
O1 Zn1 N1 177.62(9) 5_775 3_465
O2 Zn1 N1 93.38(8) . 7_574
O2 Zn1 N1 91.74(8) 5_775 7_574
O1 Zn1 N1 177.62(9) . 7_574
O1 Zn1 N1 88.69(8) 5_775 7_574
N1 Zn1 N1 92.78(12) 3_465 7_574

loop_
_geom_bond_atom_site_label_1
_geom_bond_atom_site_label_2
_geom_bond_distance
_geom_bond_site_symmetry_2
C1 C2 1.509(3) .
C1 H1A 0.9800 .
C1 H1B 0.9800 .
C1 H1C 0.9800 .
C2 O1 1.253(3) .
C2 C3 1.434(4) .
C3 C4 1.422(3) .
C3 S1 1.760(2) .
C4 O2 1.271(3) .
C4 C5 1.500(4) .
C5 H5A 0.9800 .
C5 H5B 0.9800 .
C5 H5C 0.9800 .
C6 C10 1.391(3) .
C6 C7 1.398(3) .
C6 S1 1.760(2) .
C7 C8 1.372(4) .
C7 H7 0.9500 .
C8 N1 1.342(3) .
C8 H8 0.9500 .
C9 N1 1.344(3) .
C9 C10 1.376(3) .
C9 H9 0.9500 .
C10 H10 0.9500 .
C11 O3 1.497(7) .
C11 H11A 0.9800 .
C11 H11B 0.9800 .
C11 H11C 0.9800 .
N1 Zn1 2.1249(19) 3_565
O1 Zn1 2.1014(16) .
O2 Zn1 2.0625(19) .
O3 H1O 0.951(19) .
Zn1 O2 2.0625(19) 5_775
Zn1 O1 2.1014(17) 5_775
Zn1 N1 2.125(2) 3_465
Zn1 N1 2.1249(19) 7_574

loop_
_geom_torsion_atom_site_label_1
_geom_torsion_atom_site_label_2
_geom_torsion_atom_site_label_3
_geom_torsion_atom_site_label_4
_geom_torsion
_geom_torsion_site_symmetry_4
O1 C2 C3 C4 3.1(4) .
C1 C2 C3 C4 -177.4(2) .
O1 C2 C3 S1 -175.06(19) .
C1 C2 C3 S1 4.4(3) .
C2 C3 C4 O2 -1.0(4) .
S1 C3 C4 O2 177.23(19) .
C2 C3 C4 C5 179.4(3) .
S1 C3 C4 C5 -2.4(3) .
C10 C6 C7 C8 0.0(5) .
S1 C6 C7 C8 -177.9(3) .
C6 C7 C8 N1 1.6(6) .
N1 C9 C10 C6 -0.9(4) .
C7 C6 C10 C9 -0.3(4) .
S1 C6 C10 C9 177.6(2) .
C7 C8 N1 C9 -2.7(5) .
C7 C8 N1 Zn1 176.1(3) 3_565
C10 C9 N1 C8 2.3(4) .
C10 C9 N1 Zn1 -176.4(2) 3_565
C3 C2 O1 Zn1 9.8(4) .
C1 C2 O1 Zn1 -169.59(19) .
C3 C4 O2 Zn1 -14.3(3) .
C5 C4 O2 Zn1 165.4(2) .
C4 C3 S1 C6 -91.75(19) .
C2 C3 S1 C6 86.6(2) .
C10 C6 S1 C3 176.2(2) .
C7 C6 S1 C3 -5.9(3) .
C4 O2 Zn1 O1 18.7(2) .
C4 O2 Zn1 O1 -71.2(2) 5_775
C4 O2 Zn1 N1 107.2(2) 3_465
C4 O2 Zn1 N1 -159.9(2) 7_574
C2 O1 Zn1 O2 -16.6(2) .
C2 O1 Zn1 O2 158.2(2) 5_775
C2 O1 Zn1 O1 73.5(2) 5_775
C2 O1 Zn1 N1 -108.5(2) 3_465
